data_4517313
loop_
_publ_author_name
'Feng, Shiyu'
'Li, Miao'
'Tang, Ningning'
'Wang, Xiaodong'
'Huang, Hao'
'Ran, Guangliu'
'Liu, Yahui'
'Xie, Zengqi'
'Zhang, Wenkai'
'Bo, Zhishan'

_publ_section_title
;
 Regulating the Packing of Non-Fullerene Acceptors via Multiple
 Noncovalent Interactions for Enhancing the Performance of Organic Solar
 Cells.
;
_journal_issue 4
_journal_name_full 'ACS applied materials &amp; interfaces'
_journal_page_first 4638
_journal_page_last 4648
_journal_paper_doi 10.1021/acsami.9b18076
_journal_volume 12
_journal_year 2020
_chemical_formula_moiety 'C83 H76 F5 N4 O3 S4'
_chemical_formula_sum 'C83 H76 F5 N4 O3 S4'
_chemical_formula_weight 1400.71
_space_group_crystal_system triclinic
_space_group_IT_number 2
_space_group_name_Hall '-P 1'
_space_group_name_H-M_alt 'P -1'
_atom_sites_solution_hydrogens geom
_atom_sites_solution_primary dual
_audit_creation_date 2019-03-22
_audit_creation_method
;
Olex2 1.2
(compiled 2018.05.29 svn.r3508 for OlexSys, GUI svn.r5506)
;
_cell_angle_alpha 96.865(2)
_cell_angle_beta 95.807(2)
_cell_angle_gamma 92.809(3)
_cell_formula_units_Z 2
_cell_length_a 11.2531(5)
_cell_length_b 19.4921(6)
_cell_length_c 19.6596(3)
_cell_measurement_reflns_used 8332
_cell_measurement_temperature 149.99(10)
_cell_measurement_theta_max 71.1990
_cell_measurement_theta_min 3.9540
_cell_volume 4251.2(2)
_computing_cell_refinement 'CrysAlisPro 1.171.39.28b (Rigaku OD, 2015)'
_computing_data_collection 'CrysAlisPro 1.171.39.28b (Rigaku OD, 2015)'
_computing_data_reduction 'CrysAlisPro 1.171.39.28b (Rigaku OD, 2015)'
_computing_molecular_graphics 'Olex2 (Dolomanov et al., 2009)'
_computing_publication_material 'Olex2 (Dolomanov et al., 2009)'
_computing_structure_refinement 'ShelXL (Sheldrick, 2015)'
_computing_structure_solution 'ShelXT (Sheldrick, 2015)'
_diffrn_ambient_environment N~2~
_diffrn_ambient_temperature 149.99(10)
_diffrn_detector 'CCD plate'
_diffrn_measured_fraction_theta_full 0.969
_diffrn_measured_fraction_theta_max 0.939
_diffrn_measurement_details
;
List of Runs (angles in degrees, time in seconds):

  # Type    Start    End  Width  t~exp~   \w     \q     \k     \f   Frames
--------------------------------------------------------------------------
  1  \w    -27.00  13.00   0.50    3.81    --    0.00 -57.00  30.00   80
  2  \w    -46.00   9.00   0.50    3.81    --    0.00 -57.00-180.00  110
  3  \w    -84.00  12.00   0.50    3.81    --    0.00 -72.00 -30.00  192
  4  \w    -88.00 -34.00   0.50    3.81    --    0.00 -57.00  30.00  108
  5  \w    -45.00  12.00   0.50    3.81    --    0.00 -19.00  30.00  114
  6  \w    -27.00  10.00   0.50    3.81    --    0.00 -72.00  90.00   74
  7  \w   -112.00  -9.00   0.50   15.25    --  -98.80  19.00 150.00  206
  8  \w   -112.00 -24.00   0.50   15.25    --  -98.80  72.00   0.00  176
  9  \w   -102.00 -22.00   0.50   15.25    --  -98.80  72.00  90.00  160
 10  \w    -99.00 -60.00   0.50   15.25    --  -98.80  72.00 150.00   78
 11  \w   -112.00 -10.00   0.50   15.25    --  -98.80  72.00-120.00  204
 12  \w   -111.00 -37.00   0.50   15.25    --  -98.80  72.00  60.00  148
 13  \w   -108.00 -81.00   0.50   15.25    --  -98.80  72.00 -30.00   54
 14  \w    -99.00 -48.00   0.50   15.25    --  -98.80  72.00-180.00  102
 15  \w   -112.00 -27.00   0.50   15.25    --  -98.80  72.00 120.00  170
 16  \w   -101.00 -10.00   0.50   15.25    --  -98.80  19.00-120.00  182
 17  \w    -91.00 -26.00   0.50   15.25    --  -98.80  72.00-150.00  130
 18  \w   -109.00 -46.00   0.50   15.25    --  -98.80  72.00 -60.00  126
 19  \w    -85.00  -9.00   0.50   15.25    --  -98.80  57.00   0.00  152
 20  \w   -113.00 -88.00   0.50   15.25    --  -98.80  72.00  30.00   50
 21  \w    -53.00 -28.00   0.50   15.25    --  -98.80  72.00  30.00   50
 22  \w   -112.00 -87.00   0.50   15.25    --  -98.80 -19.00 -90.00   50
 23  \w   -112.00 -13.00   0.50   15.25    --  -98.80  72.00 -90.00  198
 24  \w   -186.00  -9.00   0.50   15.25    --  -98.80   0.00 -60.00  354
;
_diffrn_measurement_device 'four-circle diffractometer'
_diffrn_measurement_device_type 'XtaLAB AFC12 (RCD3): Kappa single'
_diffrn_measurement_method '\w scans'
_diffrn_orient_matrix_type 'CrysAlisPro convention (1999,Acta A55,543-557)'
_diffrn_orient_matrix_UB_11 0.0609399000
_diffrn_orient_matrix_UB_12 0.0563909000
_diffrn_orient_matrix_UB_13 0.0559648000
_diffrn_orient_matrix_UB_21 0.0490936000
_diffrn_orient_matrix_UB_22 -0.0564049000
_diffrn_orient_matrix_UB_23 0.0418109000
_diffrn_orient_matrix_UB_31 0.1135103000
_diffrn_orient_matrix_UB_32 0.0001141000
_diffrn_orient_matrix_UB_33 -0.0377204000
_diffrn_radiation_monochromator graphite
_diffrn_radiation_probe x-ray
_diffrn_radiation_type CuK\a
_diffrn_radiation_wavelength 1.54184
_diffrn_reflns_av_R_equivalents 0.0338
_diffrn_reflns_av_unetI/netI 0.0453
_diffrn_reflns_Laue_measured_fraction_full 0.969
_diffrn_reflns_Laue_measured_fraction_max 0.939
_diffrn_reflns_limit_h_max 13
_diffrn_reflns_limit_h_min -9
_diffrn_reflns_limit_k_max 23
_diffrn_reflns_limit_k_min -24
_diffrn_reflns_limit_l_max 20
_diffrn_reflns_limit_l_min -24
_diffrn_reflns_number 45586
_diffrn_reflns_point_group_measured_fraction_full 0.969
_diffrn_reflns_point_group_measured_fraction_max 0.939
_diffrn_reflns_theta_full 67.684
_diffrn_reflns_theta_max 73.836
_diffrn_reflns_theta_min 3.019
_diffrn_source 'fine-focus sealed X-ray tube'
_diffrn_source_type 'Enhance (Cu) X-ray Source'
_exptl_absorpt_coefficient_mu 1.481
_exptl_absorpt_correction_T_max 1.00000
_exptl_absorpt_correction_T_min 0.70989
_exptl_absorpt_correction_type multi-scan
_exptl_absorpt_process_details
;
CrysAlisPro 1.171.39.28b (Rigaku Oxford Diffraction, 2015)
Empirical absorption correction using spherical harmonics,
 implemented in SCALE3 ABSPACK scaling algorithm.
;
_exptl_crystal_colour black
_exptl_crystal_colour_primary black
_exptl_crystal_density_diffrn 1.094
_exptl_crystal_description plate
_exptl_crystal_F_000 1470
_exptl_crystal_size_max 0.1
_exptl_crystal_size_mid 0.06
_exptl_crystal_size_min 0.04
_refine_diff_density_max 0.870
_refine_diff_density_min -0.361
_refine_diff_density_rms 0.090
_refine_ls_extinction_method none
_refine_ls_goodness_of_fit_ref 1.232
_refine_ls_hydrogen_treatment constr
_refine_ls_matrix_type full
_refine_ls_number_parameters 928
_refine_ls_number_reflns 16157
_refine_ls_number_restraints 275
_refine_ls_restrained_S_all 1.279
_refine_ls_R_factor_all 0.1875
_refine_ls_R_factor_gt 0.1338
_refine_ls_shift/su_max 0.001
_refine_ls_shift/su_mean 0.000
_refine_ls_structure_factor_coef Fsqd
_refine_ls_weighting_details 'w=1/[\s^2^(Fo^2^)+(0.2000P)^2^] where P=(Fo^2^+2Fc^2^)/3'
_refine_ls_weighting_scheme calc
_refine_ls_wR_factor_gt 0.3507
_refine_ls_wR_factor_ref 0.4018
_reflns_Friedel_coverage 0.000
_reflns_number_gt 6949
_reflns_number_total 16157
_reflns_threshold_expression 'I > 2\s(I)'
_cod_data_source_file am9b18076_si_003.cif
_cod_data_source_block fo_2f2
_cod_depositor_comments 'Adding full bibliography for 4517313--4517314.cif.'
_cod_database_code 4517313
_shelx_shelxl_version_number 2018/3
_shelx_space_group_comment
;
The symmetry employed for this shelxl refinement is uniquely defined
by the following loop, which should always be used as a source of
symmetry information in preference to the above space-group names.
They are only intended as comments.
;
_reflns_odcompleteness_completeness 98.24
_reflns_odcompleteness_iscentric 1
_reflns_odcompleteness_theta 66.97
_olex2_refinement_description
;
1. Fixed Uiso
 At 1.2 times of:
  All C(H) groups, All C(H,H) groups
 At 0.8 times of:
  {H19A,H19B,H19C} of C19, {H8A,H8B,H8C} of C8, {H11A,H11B,H11C} of C11,
  {H33A,H33B,H33C} of C33
 At 1.5 times of:
  {H14A,H14B,H14C} of C14, {H2A,H2B,H2C} of C2, {H3A,H3B,H3C} of C3, {H1AA,
  H1AB,H1AC} of C1AA
2. Restrained distances
 C01X-C18 = C18-C023 = C023-C026 = C026-C6AA = C6AA-C1AA
 1.54 with sigma of 0.01
 C18-C4 = C4-C3
 1.54 with sigma of 0.01
 C024-C029 = C029-C2
 1.54 with sigma of 0.01
 C01S-C027 = C027-C14
 1.54 with sigma of 0.01
 C01C-C025 = C025-C10 = C10-C3AA = C3AA-C20 = C20-C33
 1.54 with sigma of 0.01
 C011-C024 = C024-C1 = C1-C2AA = C2AA-C7AA = C7AA-C11
 1.54 with sigma of 0.01
 C2AA-C11
 2.45 with sigma of 0.01
 O2-C5AA
 1.54 with sigma of 0.01
 O4-C4AA
 1.54 with sigma of 0.01
 C01U-C01S = C01S-C7 = C7-C0AA = C0AA-C9 = C9-C19
 1.54 with sigma of 0.01
 C025-C8AA = C8AA-C8
 1.54 with sigma of 0.01
3. Rigid bond restraints
 C4, C3
 with sigma for 1-2 distances of 0.01 and sigma for 1-3 distances of 0.01
 C01X, C18, C023, C026, C6AA, C1AA
 with sigma for 1-2 distances of 0.01 and sigma for 1-3 distances of 0.01
 C029, C2
 with sigma for 1-2 distances of 0.01 and sigma for 1-3 distances of 0.01
 C027, C14
 with sigma for 1-2 distances of 0.01 and sigma for 1-3 distances of 0.01
 C01C, C025, C10, C3AA, C20, C33
 with sigma for 1-2 distances of 0.01 and sigma for 1-3 distances of 0.01
 C011, C024, C1, C2AA, C7AA, C11
 with sigma for 1-2 distances of 0.01 and sigma for 1-3 distances of 0.01
 C5AA, C4AA
 with sigma for 1-2 distances of 0.01 and sigma for 1-3 distances of 0.01
 C01U, C01S, C7, C0AA, C9, C19
 with sigma for 1-2 distances of 0.01 and sigma for 1-3 distances of 0.01
 C8AA, C8
 with sigma for 1-2 distances of 0.01 and sigma for 1-3 distances of 0.01
4. Uiso/Uaniso restraints and constraints
Uanis(C4) \\sim Ueq, Uanis(C3) \\sim Ueq: with sigma of 0.01 and sigma for
terminal atoms of 0.02
Uanis(C01X) \\sim Ueq, Uanis(C18) \\sim Ueq, Uanis(C023) \\sim Ueq, Uanis(C026)
\\sim Ueq, Uanis(C6AA) \\sim Ueq, Uanis(C1AA) \\sim Ueq: with sigma of 0.01 and
sigma for terminal atoms of 0.02
Uanis(C029) \\sim Ueq, Uanis(C2) \\sim Ueq: with sigma of 0.01 and sigma for
terminal atoms of 0.02
Uanis(C027) \\sim Ueq, Uanis(C14) \\sim Ueq: with sigma of 0.01 and sigma for
terminal atoms of 0.02
Uanis(C01C) \\sim Ueq, Uanis(C025) \\sim Ueq, Uanis(C10) \\sim Ueq, Uanis(C3AA)
\\sim Ueq, Uanis(C20) \\sim Ueq, Uanis(C33) \\sim Ueq: with sigma of 0.01 and
sigma for terminal atoms of 0.02
Uanis(C011) \\sim Ueq, Uanis(C024) \\sim Ueq, Uanis(C1) \\sim Ueq, Uanis(C2AA)
\\sim Ueq, Uanis(C7AA) \\sim Ueq, Uanis(C11) \\sim Ueq: with sigma of 0.01 and
sigma for terminal atoms of 0.02
Uanis(C5AA) \\sim Ueq, Uanis(C4AA) \\sim Ueq: with sigma of 0.01 and sigma for
terminal atoms of 0.02
Uanis(C01U) \\sim Ueq, Uanis(C01S) \\sim Ueq, Uanis(C7) \\sim Ueq, Uanis(C0AA)
\\sim Ueq, Uanis(C9) \\sim Ueq, Uanis(C19) \\sim Ueq: with sigma of 0.01 and
sigma for terminal atoms of 0.02
Uanis(C8AA) \\sim Ueq, Uanis(C8) \\sim Ueq: with sigma of 0.01 and sigma for
terminal atoms of 0.02
5. Others
 Sof(F3)=Sof(O4)=Sof(C4AA)=1-FVAR(1)
 Sof(F1)=Sof(O2)=Sof(C5AA)=FVAR(1)
6.a Ternary CH refined with riding coordinates:
 C01S(H01S), C024(H024), C025(H025), C18(H18)
6.b Secondary CH2 refined with riding coordinates:
 C011(H01A,H01B), C01C(H01D,H01E), C01U(H01H,H01I), C023(H02A,H02B), C026(H02C,
 H02D), C027(H02E,H02F), C029(H02G,H02H), C4(H4A,H4B), C0AA(H0AA,H0AB), C7(H7A,
 H7B), C1(H1A,H1B), C9(H9A,H9B), C3AA(H3AA,H3AB), C6AA(H6AA,H6AB), C2AA(H2AA,
 H2AB), C7AA(H7AA,H7AB), C10(H10A,H10B), C8AA(H8AA,H8AB), C20(H20A,H20B)
6.c Aromatic/amide H refined with riding coordinates:
 C00D(H00D), C00U(H00U), C012(H012), C017(H017), C01A(H01C), C01E(H01F),
 C01G(H01G), C01L(H01L), C01N(H01N), C01T(H01T)
6.d Idealised Me refined as rotating group:
 C3(H3A,H3B,H3C), C1AA(H1AA,H1AB,H1AC), C2(H2A,H2B,H2C), C19(H19A,H19B,H19C),
 C11(H11A,H11B,H11C), C8(H8A,H8B,H8C), C33(H33A,H33B,H33C), C14(H14A,H14B,H14C)
;
_olex2_submission_special_instructions 'No special instructions were received'
_oxdiff_exptl_absorpt_empirical_details
;
Empirical correction (ABSPACK) includes:
- Absorption correction using spherical harmonics
- Frame scaling
;
_oxdiff_exptl_absorpt_empirical_full_max 1.700
_oxdiff_exptl_absorpt_empirical_full_min 0.608

loop_
_space_group_symop_operation_xyz
'x, y, z'
'-x, -y, -z'

loop_
_atom_site_label
_atom_site_type_symbol
_atom_site_fract_x
_atom_site_fract_y
_atom_site_fract_z
_atom_site_U_iso_or_equiv
_atom_site_adp_type
_atom_site_occupancy
_atom_site_site_symmetry_order
_atom_site_calc_flag
_atom_site_refinement_flags_posn
_atom_site_refinement_flags_adp
_atom_site_refinement_flags_occupancy
_atom_site_disorder_assembly
_atom_site_disorder_group
S01 S 0.76209(15) 0.16410(7) 0.46856(6) 0.1216(5) Uani 1 1 d . . . . .
S02 S 0.08441(16) 0.39613(9) 0.86096(7) 0.1342(6) Uani 1 1 d . . . . .
S03 S 0.55625(14) 0.22696(8) 0.61320(6) 0.1239(5) Uani 1 1 d . . . . .
S04 S -0.15412(15) 0.44359(8) 0.99176(6) 0.1233(5) Uani 1 1 d . . . . .
O005 O 0.9233(4) 0.0689(2) 0.44474(18) 0.1386(14) Uani 1 1 d . . . . .
F006 F 1.3194(4) -0.0764(3) 0.2752(2) 0.1827(18) Uani 1 1 d . . . . .
O007 O -0.3337(4) 0.5307(2) 1.00884(18) 0.1329(13) Uani 1 1 d . . . . .
F008 F -0.6480(4) 0.7174(2) 1.0664(2) 0.1761(15) Uani 1 1 d . . . . .
F009 F -0.7120(4) 0.6842(2) 1.1865(2) 0.1722(15) Uani 1 1 d . . . . .
C00A C 0.6638(5) 0.2256(3) 0.4837(2) 0.1130(16) Uani 1 1 d . . . . .
C00B C 0.3949(5) 0.3048(3) 0.6816(2) 0.1103(15) Uani 1 1 d . . . . .
F00C F 1.2612(5) -0.1082(3) 0.3952(2) 0.202(2) Uani 1 1 d . . . . .
C00D C -0.2815(6) 0.4269(3) 1.1092(3) 0.1283(19) Uani 1 1 d . . . . .
H00D H -0.285444 0.399575 1.144686 0.154 Uiso 1 1 calc R . . . .
C00E C 1.0954(5) 0.0451(3) 0.3043(2) 0.1113(15) Uani 1 1 d . . . . .
C00F C 0.5919(5) 0.2494(3) 0.5367(3) 0.1183(17) Uani 1 1 d . . . . .
C00G C 0.4033(6) 0.2610(3) 0.7338(3) 0.1232(18) Uani 1 1 d . . . . .
C00H C 1.0630(5) 0.0271(3) 0.3678(2) 0.1159(16) Uani 1 1 d . . . . .
N00I N 0.8931(8) 0.2241(4) 0.1845(3) 0.203(3) Uani 1 1 d . . . . .
C00J C 0.9701(5) 0.0713(3) 0.3906(2) 0.1144(16) Uani 1 1 d . . . . .
C00K C 0.5328(5) 0.3068(3) 0.5179(2) 0.1124(16) Uani 1 1 d . . . . .
C00L C -0.3557(5) 0.4793(3) 1.1135(3) 0.1167(16) Uani 1 1 d . . . . .
C00M C 0.9571(8) 0.1829(4) 0.2051(3) 0.157(3) Uani 1 1 d . . . . .
C00N C -0.3774(6) 0.5281(3) 1.0627(3) 0.1229(18) Uani 1 1 d . . . . .
C00O C -0.5007(6) 0.5552(3) 1.1512(3) 0.1254(18) Uani 1 1 d . . . . .
C00P C -0.1978(6) 0.4042(3) 1.0621(3) 0.1286(19) Uani 1 1 d . . . . .
C00Q C 0.6484(6) 0.2701(3) 0.4310(2) 0.1167(17) Uani 1 1 d . . . . .
C00R C 0.7873(6) 0.1953(3) 0.3902(3) 0.1155(16) Uani 1 1 d . . . . .
N00S N -0.3163(7) 0.3660(4) 1.2635(3) 0.201(3) Uani 1 1 d . . . . .
C00T C 0.3167(6) 0.3581(3) 0.6911(3) 0.1220(17) Uani 1 1 d . . . . .
C00U C 1.1803(6) 0.0099(3) 0.2718(3) 0.132(2) Uani 1 1 d . . . . .
H00U H 1.199857 0.019376 0.228946 0.158 Uiso 1 1 calc R . . . .
C00V C -0.0542(6) 0.3847(3) 0.9789(3) 0.1301(19) Uani 1 1 d . . . . .
C00W C -0.4666(5) 0.5754(3) 1.0891(3) 0.1178(16) Uani 1 1 d . . . . .
C00X C -0.0510(6) 0.3347(3) 1.0257(3) 0.1296(19) Uani 1 1 d . . . . .
C00Y C 0.0466(7) 0.2828(3) 1.0131(3) 0.142(2) Uani 1 1 d . . . . .
C00Z C 0.0337(6) 0.3661(4) 0.9318(3) 0.1307(19) Uani 1 1 d . . . . .
C010 C 1.0266(6) 0.1316(3) 0.2260(3) 0.131(2) Uani 1 1 d . . . . .
C011 C 0.6183(6) 0.3989(3) 0.4526(3) 0.1373(19) Uani 1 1 d D U . . .
H01A H 0.646085 0.403925 0.408204 0.165 Uiso 1 1 calc R . . . .
H01B H 0.553779 0.429718 0.457719 0.165 Uiso 1 1 calc R . . . .
C012 C 0.4606(5) 0.3322(3) 0.5676(2) 0.1134(16) Uani 1 1 d . . . . .
H012 H 0.415584 0.370655 0.564028 0.136 Uiso 1 1 calc R . . . .
C013 C 0.2542(6) 0.3667(3) 0.7464(3) 0.1274(18) Uani 1 1 d . . . . .
C014 C 0.3359(6) 0.2699(4) 0.7893(3) 0.1309(19) Uani 1 1 d . . . . .
C015 C 1.0222(5) 0.1019(3) 0.2851(2) 0.1133(16) Uani 1 1 d . . . . .
C016 C -0.4313(6) 0.4971(3) 1.1696(3) 0.1218(18) Uani 1 1 d . . . . .
C017 C 1.1161(6) -0.0250(3) 0.3997(3) 0.133(2) Uani 1 1 d . . . . .
H017 H 1.094258 -0.037316 0.441199 0.160 Uiso 1 1 calc R . . . .
C019 C 0.5617(5) 0.3247(3) 0.4472(3) 0.1140(16) Uani 1 1 d . . . . .
C01A C 0.8667(5) 0.1699(3) 0.3427(2) 0.1168(17) Uani 1 1 d . . . . .
H01C H 0.867329 0.195010 0.305355 0.140 Uiso 1 1 calc R . . . .
C01B C 0.9416(5) 0.1178(3) 0.3390(2) 0.1107(15) Uani 1 1 d . . . . .
C01C C 0.4521(7) 0.3167(4) 0.3954(3) 0.151(2) Uani 1 1 d D U . . .
H01D H 0.475759 0.327986 0.351792 0.182 Uiso 1 1 calc R . . . .
H01E H 0.396674 0.350433 0.410557 0.182 Uiso 1 1 calc R . . . .
C01D C -0.5975(7) 0.6640(4) 1.0930(4) 0.145(2) Uani 1 1 d . . . . .
C01E C -0.5148(6) 0.6290(4) 1.0595(3) 0.135(2) Uani 1 1 d . . . . .
H01F H -0.492000 0.641098 1.018174 0.163 Uiso 1 1 calc R . . . .
C01F C 1.2365(6) -0.0409(4) 0.3054(3) 0.143(2) Uani 1 1 d . . . . .
C01G C 0.7213(6) 0.2507(3) 0.3793(3) 0.1228(18) Uani 1 1 d . . . . .
H01G H 0.724573 0.273588 0.340580 0.147 Uiso 1 1 calc R . . . .
C01H C 0.2596(6) 0.3227(3) 0.7959(3) 0.1248(18) Uani 1 1 d . . . . .
C01I C -0.3691(8) 0.4104(4) 1.2456(3) 0.169(3) Uani 1 1 d . . . . .
C01J C 0.4631(5) 0.2945(3) 0.6228(2) 0.1097(15) Uani 1 1 d . . . . .
N01K N -0.5685(7) 0.5035(4) 1.3234(3) 0.183(3) Uani 1 1 d . . . . .
C01L C -0.1316(6) 0.3468(3) 1.0719(3) 0.141(2) Uani 1 1 d . . . . .
H01L H -0.141694 0.319405 1.106755 0.169 Uiso 1 1 calc R . . . .
C01M C 0.0902(6) 0.3091(4) 0.9497(3) 0.137(2) Uani 1 1 d . . . . .
C01N C -0.5849(6) 0.5922(3) 1.1858(3) 0.1333(19) Uani 1 1 d . . . . .
H01N H -0.608274 0.580928 1.227316 0.160 Uiso 1 1 calc R . . . .
C01O C 1.2030(8) -0.0572(4) 0.3662(3) 0.156(3) Uani 1 1 d . . . . .
C01Q C -0.5110(7) 0.4884(4) 1.2806(3) 0.147(2) Uani 1 1 d . . . . .
C01R C -0.4378(6) 0.4663(3) 1.2277(3) 0.134(2) Uani 1 1 d . . . . .
C01S C -0.1135(9) 0.1893(5) 0.9521(5) 0.197(3) Uani 1 1 d D U . . .
H01S H -0.174741 0.218085 0.970461 0.236 Uiso 1 1 calc R . . . .
C01T C 0.1793(6) 0.2900(4) 0.9067(3) 0.143(2) Uani 1 1 d . . . . .
H01T H 0.228770 0.253875 0.912553 0.172 Uiso 1 1 calc R . . . .
C01U C -0.0020(8) 0.2068(4) 1.0015(4) 0.174(3) Uani 1 1 d D U . . .
H01H H 0.060526 0.178788 0.985000 0.209 Uiso 1 1 calc R . . . .
H01I H -0.017863 0.193226 1.045736 0.209 Uiso 1 1 calc R . . . .
N01V N 1.1754(7) 0.1016(4) 0.1371(3) 0.189(3) Uani 1 1 d . . . . .
C01W C 0.1841(6) 0.3314(4) 0.8553(3) 0.140(2) Uani 1 1 d . . . . .
C01X C 0.1438(8) 0.2800(4) 1.0726(4) 0.161(2) Uani 1 1 d D U . . .
C01Y C -0.6313(7) 0.6464(4) 1.1547(4) 0.151(2) Uani 1 1 d . . . . .
C01Z C 1.1090(7) 0.1114(3) 0.1767(3) 0.143(2) Uani 1 1 d . . . . .
C023 C 0.1839(14) 0.4137(7) 1.1232(7) 0.258(5) Uani 1 1 d D U . . .
H02A H 0.122316 0.429774 1.091751 0.310 Uiso 1 1 calc R . . . .
H02B H 0.250243 0.448342 1.132944 0.310 Uiso 1 1 calc R . . . .
C024 C 0.7198(10) 0.4272(5) 0.5068(6) 0.217(4) Uani 1 1 d D U . . .
H024 H 0.683403 0.419064 0.548596 0.260 Uiso 1 1 calc R . . . .
C025 C 0.3843(9) 0.2439(5) 0.3827(5) 0.203(3) Uani 1 1 d D U . . .
H025 H 0.432570 0.218145 0.414140 0.244 Uiso 1 1 calc R . . . .
C026 C 0.1349(15) 0.3971(8) 1.1889(8) 0.279(5) Uani 1 1 d D U . . .
H02C H 0.195670 0.388669 1.225074 0.335 Uiso 1 1 calc R . . . .
H02D H 0.070695 0.361018 1.181759 0.335 Uiso 1 1 calc R . . . .
C027 C -0.1560(13) 0.1138(7) 0.9577(8) 0.265(6) Uani 1 1 d D U . . .
H02E H -0.230960 0.103594 0.928414 0.318 Uiso 1 1 calc R . . . .
H02F H -0.098160 0.083993 0.938275 0.318 Uiso 1 1 calc R . . . .
C029 C 0.7353(11) 0.5084(5) 0.5179(7) 0.234(5) Uani 1 1 d D U . . .
H02G H 0.660955 0.530595 0.509377 0.281 Uiso 1 1 calc R . . . .
H02H H 0.776972 0.526925 0.562409 0.281 Uiso 1 1 calc R . . . .
C4 C 0.3315(14) 0.3272(10) 1.1442(9) 0.316(8) Uani 1 1 d D U . . .
H4A H 0.371727 0.370254 1.166808 0.380 Uiso 1 1 calc R . . . .
H4B H 0.300337 0.303002 1.179639 0.380 Uiso 1 1 calc R . . . .
C18 C 0.2243(10) 0.3447(6) 1.0947(5) 0.212(3) Uani 1 1 d D U . . .
H18 H 0.259745 0.353776 1.052877 0.254 Uiso 1 1 calc R . . . .
C0AA C -0.0283(13) 0.1564(7) 0.8394(7) 0.255(5) Uani 1 1 d D U . . .
H0AA H -0.053194 0.107618 0.835795 0.306 Uiso 1 1 calc R . . . .
H0AB H 0.051883 0.163850 0.863256 0.306 Uiso 1 1 calc R . . . .
C7 C -0.1149(13) 0.2005(7) 0.8764(6) 0.253(4) Uani 1 1 d D U . . .
H7A H -0.195152 0.189417 0.853413 0.304 Uiso 1 1 calc R . . . .
H7B H -0.094290 0.248871 0.873618 0.304 Uiso 1 1 calc R . . . .
C1 C 0.8328(11) 0.3885(7) 0.5172(8) 0.271(5) Uani 1 1 d D U . . .
H1A H 0.888498 0.401986 0.485924 0.325 Uiso 1 1 calc R . . . .
H1B H 0.812911 0.339152 0.505956 0.325 Uiso 1 1 calc R . . . .
C3 C 0.4250(18) 0.2829(11) 1.1110(11) 0.347(9) Uani 1 1 d D U . . .
H3A H 0.483355 0.271499 1.146357 0.521 Uiso 1 1 calc GR . . . .
H3B H 0.463842 0.308403 1.079847 0.521 Uiso 1 1 calc GR . . . .
H3C H 0.385944 0.241031 1.086234 0.521 Uiso 1 1 calc GR . . . .
C1AA C 0.0075(18) 0.4588(13) 1.2521(10) 0.366(10) Uani 1 1 d D U . . .
H1AA H -0.073746 0.464426 1.234550 0.548 Uiso 1 1 calc GR . . . .
H1AB H 0.029672 0.491419 1.292502 0.548 Uiso 1 1 calc GR . . . .
H1AC H 0.014552 0.412592 1.263679 0.548 Uiso 1 1 calc GR . . . .
C9 C -0.0334(17) 0.1814(10) 0.7667(8) 0.319(7) Uani 1 1 d D U . . .
H9A H -0.109352 0.163356 0.741700 0.383 Uiso 1 1 calc R . . . .
H9B H -0.035836 0.231371 0.773593 0.383 Uiso 1 1 calc R . . . .
C2 C 0.8151(15) 0.5082(9) 0.4581(8) 0.301(7) Uani 1 1 d D U . . .
H2A H 0.827732 0.461337 0.440486 0.452 Uiso 1 1 calc GR . . . .
H2B H 0.890805 0.532374 0.474682 0.452 Uiso 1 1 calc GR . . . .
H2C H 0.776217 0.530851 0.421925 0.452 Uiso 1 1 calc GR . . . .
C3AA C 0.4326(18) 0.1295(9) 0.3082(11) 0.337(7) Uani 1 1 d D U . . .
H3AA H 0.359490 0.100175 0.296732 0.404 Uiso 1 1 calc R . . . .
H3AB H 0.469526 0.120738 0.352775 0.404 Uiso 1 1 calc R . . . .
F1 F 0.3019(6) 0.4037(3) 0.6506(3) 0.145(3) Uani 0.573(7) 1 d . . P A 1
O2 O 0.3554(7) 0.2204(4) 0.8381(4) 0.144(3) Uani 0.573(7) 1 d D . P A 1
F3 F 0.1763(8) 0.4261(4) 0.7403(4) 0.138(3) Uani 0.427(7) 1 d . . P A 2
O4 O 0.4661(8) 0.2121(5) 0.7314(4) 0.131(4) Uani 0.427(7) 1 d D . P A 2
C5AA C 0.4437(14) 0.1652(7) 0.8265(8) 0.175(5) Uani 0.573(7) 1 d D U P A 1
C6AA C 0.0917(19) 0.4717(9) 1.1962(11) 0.328(7) Uani 1 1 d D U . . .
H6AA H 0.048945 0.483021 1.154078 0.394 Uiso 1 1 calc R . . . .
H6AB H 0.156020 0.506426 1.212844 0.394 Uiso 1 1 calc R . . . .
C19 C 0.065(2) 0.1642(13) 0.7184(12) 0.423(12) Uani 1 1 d D U . . .
H19A H 0.070480 0.199260 0.688282 0.339 Uiso 1 1 calc GR . . . .
H19B H 0.044046 0.120051 0.691425 0.339 Uiso 1 1 calc GR . . . .
H19C H 0.140172 0.162647 0.745491 0.339 Uiso 1 1 calc GR . . . .
C2AA C 0.8938(16) 0.4032(9) 0.5921(8) 0.317(6) Uani 1 1 d D U . . .
H2AA H 0.968059 0.380013 0.591011 0.380 Uiso 1 1 calc R . . . .
H2AB H 0.916705 0.452306 0.598233 0.380 Uiso 1 1 calc R . . . .
C7AA C 0.8495(19) 0.3897(11) 0.6609(10) 0.361(8) Uani 1 1 d D U . . .
H7AA H 0.762704 0.385749 0.657002 0.433 Uiso 1 1 calc R . . . .
H7AB H 0.878256 0.426769 0.697055 0.433 Uiso 1 1 calc R . . . .
C11 C 0.902(2) 0.3207(12) 0.6761(12) 0.438(13) Uani 1 1 d D U . . .
H11A H 0.965576 0.311066 0.648161 0.350 Uiso 1 1 calc GR . . . .
H11B H 0.840153 0.284018 0.665686 0.350 Uiso 1 1 calc GR . . . .
H11C H 0.931986 0.324176 0.723898 0.350 Uiso 1 1 calc GR . . . .
C10 C 0.4049(15) 0.2052(8) 0.3102(6) 0.274(5) Uani 1 1 d D U . . .
H10A H 0.333764 0.208125 0.278697 0.329 Uiso 1 1 calc R . . . .
H10B H 0.470432 0.229767 0.293095 0.329 Uiso 1 1 calc R . . . .
C8AA C 0.2652(18) 0.2476(18) 0.4162(15) 0.491(17) Uani 1 1 d D U . . .
H8AA H 0.231489 0.203111 0.424799 0.589 Uiso 1 1 calc R . . . .
H8AB H 0.268327 0.281668 0.456694 0.589 Uiso 1 1 calc R . . . .
C8 C 0.210(2) 0.2726(14) 0.3496(14) 0.426(12) Uani 1 1 d D U . . .
H8A H 0.265298 0.304973 0.334428 0.341 Uiso 1 1 calc GR . . . .
H8B H 0.137399 0.294717 0.358101 0.341 Uiso 1 1 calc GR . . . .
H8C H 0.191871 0.233706 0.314540 0.341 Uiso 1 1 calc GR . . . .
C20 C 0.518(2) 0.1141(13) 0.2534(12) 0.385(9) Uani 1 1 d D U . . .
H20A H 0.533831 0.161908 0.246370 0.462 Uiso 1 1 calc R . . . .
H20B H 0.585316 0.105276 0.285311 0.462 Uiso 1 1 calc R . . . .
C33 C 0.569(2) 0.0827(15) 0.1886(13) 0.465(14) Uani 1 1 d D U . . .
H33A H 0.530805 0.037521 0.173555 0.372 Uiso 1 1 calc GR . . . .
H33B H 0.653490 0.078910 0.198598 0.372 Uiso 1 1 calc GR . . . .
H33C H 0.554698 0.111827 0.152980 0.372 Uiso 1 1 calc GR . . . .
C14 C -0.175(3) 0.0926(14) 1.0289(10) 0.417(12) Uani 1 1 d D U . . .
H14A H -0.129824 0.053307 1.036775 0.625 Uiso 1 1 calc GR . . . .
H14B H -0.258513 0.080898 1.030519 0.625 Uiso 1 1 calc GR . . . .
H14C H -0.148806 0.130511 1.063920 0.625 Uiso 1 1 calc GR . . . .
C4AA C 0.436(2) 0.1479(10) 0.7680(15) 0.234(10) Uani 0.427(7) 1 d D U P A 2

loop_
_atom_site_aniso_label
_atom_site_aniso_U_11
_atom_site_aniso_U_22
_atom_site_aniso_U_33
_atom_site_aniso_U_23
_atom_site_aniso_U_13
_atom_site_aniso_U_12
S01 0.1739(13) 0.1208(10) 0.0918(7) 0.0437(6) 0.0676(8) 0.0430(9)
S02 0.1720(13) 0.1551(13) 0.0905(8) 0.0278(8) 0.0691(9) 0.0174(10)
S03 0.1603(12) 0.1420(11) 0.0913(7) 0.0458(7) 0.0644(8) 0.0476(9)
S04 0.1682(12) 0.1324(11) 0.0877(7) 0.0393(7) 0.0630(8) 0.0303(9)
O005 0.196(4) 0.147(3) 0.103(2) 0.058(2) 0.081(2) 0.067(3)
F006 0.219(4) 0.230(4) 0.139(3) 0.081(3) 0.096(3) 0.117(3)
O007 0.173(3) 0.151(3) 0.094(2) 0.053(2) 0.050(2) 0.035(3)
F008 0.210(4) 0.178(3) 0.163(3) 0.072(3) 0.040(3) 0.078(3)
F009 0.195(3) 0.184(3) 0.168(3) 0.067(3) 0.076(3) 0.090(3)
C00A 0.161(4) 0.113(3) 0.083(3) 0.035(2) 0.061(3) 0.033(3)
C00B 0.132(4) 0.127(4) 0.088(3) 0.035(3) 0.047(3) 0.030(3)
F00C 0.276(5) 0.246(5) 0.135(3) 0.102(3) 0.108(3) 0.156(4)
C00D 0.176(5) 0.133(4) 0.099(3) 0.049(3) 0.068(3) 0.038(4)
C00E 0.153(4) 0.117(4) 0.078(2) 0.032(2) 0.048(3) 0.030(3)
C00F 0.145(4) 0.126(4) 0.101(3) 0.034(3) 0.061(3) 0.030(3)
C00G 0.160(5) 0.131(4) 0.100(3) 0.045(3) 0.063(3) 0.046(4)
C00H 0.155(4) 0.125(4) 0.085(3) 0.039(3) 0.057(3) 0.035(3)
N00I 0.313(9) 0.206(6) 0.145(4) 0.097(4) 0.145(5) 0.124(6)
C00J 0.157(4) 0.116(4) 0.087(3) 0.034(2) 0.058(3) 0.029(3)
C00K 0.136(4) 0.125(4) 0.091(3) 0.035(3) 0.053(3) 0.028(3)
C00L 0.152(4) 0.113(4) 0.102(3) 0.038(3) 0.054(3) 0.029(3)
C00M 0.236(7) 0.165(6) 0.108(4) 0.072(4) 0.100(4) 0.097(5)
C00N 0.170(5) 0.126(4) 0.090(3) 0.041(3) 0.050(3) 0.030(4)
C00O 0.159(5) 0.130(4) 0.105(3) 0.040(3) 0.060(3) 0.040(4)
C00P 0.186(5) 0.132(4) 0.090(3) 0.042(3) 0.070(3) 0.051(4)
C00Q 0.167(4) 0.113(4) 0.089(3) 0.040(2) 0.061(3) 0.036(3)
C00R 0.166(4) 0.102(3) 0.097(3) 0.037(3) 0.064(3) 0.034(3)
N00S 0.300(8) 0.210(6) 0.154(4) 0.115(5) 0.155(5) 0.144(6)
C00T 0.153(4) 0.129(4) 0.103(3) 0.044(3) 0.053(3) 0.041(4)
C00U 0.176(5) 0.147(5) 0.094(3) 0.047(3) 0.063(3) 0.050(4)
C00V 0.177(5) 0.144(4) 0.085(3) 0.033(3) 0.069(3) 0.009(4)
C00W 0.137(4) 0.135(4) 0.097(3) 0.048(3) 0.037(3) 0.031(3)
C00X 0.184(5) 0.126(4) 0.100(3) 0.039(3) 0.072(3) 0.040(4)
C00Y 0.193(6) 0.132(5) 0.122(4) 0.033(3) 0.094(4) 0.028(4)
C00Z 0.171(5) 0.141(5) 0.096(3) 0.026(3) 0.071(3) 0.025(4)
C010 0.187(5) 0.126(4) 0.102(3) 0.045(3) 0.075(4) 0.044(4)
C011 0.175(4) 0.126(4) 0.136(4) 0.049(3) 0.080(3) 0.045(4)
C012 0.143(4) 0.125(4) 0.090(3) 0.041(3) 0.048(3) 0.040(3)
C013 0.149(4) 0.143(5) 0.108(3) 0.037(3) 0.061(3) 0.046(4)
C014 0.168(5) 0.148(5) 0.096(3) 0.048(3) 0.060(3) 0.030(4)
C015 0.165(4) 0.105(3) 0.085(3) 0.030(2) 0.057(3) 0.023(3)
C016 0.157(4) 0.121(4) 0.107(3) 0.040(3) 0.066(3) 0.031(3)
C017 0.181(5) 0.143(5) 0.100(3) 0.048(3) 0.068(4) 0.059(4)
C019 0.146(4) 0.125(4) 0.089(3) 0.042(3) 0.055(3) 0.032(3)
C01A 0.177(5) 0.108(3) 0.086(3) 0.036(2) 0.070(3) 0.038(3)
C01B 0.156(4) 0.105(3) 0.086(3) 0.032(2) 0.055(3) 0.026(3)
C01C 0.176(5) 0.195(5) 0.104(3) 0.063(3) 0.052(4) 0.039(4)
C01D 0.175(6) 0.140(5) 0.137(5) 0.054(4) 0.034(5) 0.059(5)
C01E 0.163(5) 0.142(5) 0.120(4) 0.056(4) 0.041(4) 0.037(4)
C01F 0.169(5) 0.176(6) 0.109(4) 0.042(4) 0.071(4) 0.069(5)
C01G 0.172(5) 0.126(4) 0.091(3) 0.037(3) 0.067(3) 0.045(4)
C01H 0.155(5) 0.131(4) 0.101(3) 0.023(3) 0.060(3) 0.021(4)
C01I 0.249(8) 0.178(6) 0.125(4) 0.087(4) 0.122(5) 0.103(6)
C01J 0.123(3) 0.134(4) 0.085(3) 0.041(3) 0.038(3) 0.024(3)
N01K 0.253(7) 0.191(6) 0.146(4) 0.071(4) 0.123(5) 0.094(5)
C01L 0.201(6) 0.143(5) 0.104(3) 0.046(3) 0.088(4) 0.049(4)
C01M 0.178(5) 0.145(5) 0.109(4) 0.032(3) 0.085(4) 0.034(4)
C01N 0.152(5) 0.143(5) 0.124(4) 0.045(4) 0.057(4) 0.045(4)
C01O 0.210(6) 0.173(6) 0.117(4) 0.076(4) 0.066(4) 0.076(5)
C01Q 0.204(6) 0.150(5) 0.122(4) 0.064(4) 0.099(4) 0.066(4)
C01R 0.186(5) 0.129(4) 0.116(4) 0.055(3) 0.088(4) 0.056(4)
C01S 0.202(6) 0.189(7) 0.212(6) 0.033(6) 0.054(5) 0.049(6)
C01T 0.175(5) 0.156(5) 0.116(4) 0.026(3) 0.086(4) 0.031(4)
C01U 0.210(6) 0.168(6) 0.165(5) 0.034(4) 0.092(4) 0.036(5)
N01V 0.246(6) 0.229(6) 0.142(4) 0.100(4) 0.120(5) 0.113(5)
C01W 0.181(5) 0.154(5) 0.099(3) 0.023(3) 0.075(4) 0.012(4)
C01X 0.202(6) 0.177(5) 0.128(4) 0.074(4) 0.056(4) 0.046(4)
C01Y 0.172(6) 0.159(6) 0.138(5) 0.046(4) 0.048(5) 0.051(5)
C01Z 0.198(6) 0.149(5) 0.111(4) 0.059(3) 0.088(4) 0.066(4)
C023 0.285(9) 0.241(7) 0.252(8) 0.064(6) 0.008(7) 0.015(7)
C024 0.236(7) 0.176(7) 0.248(8) 0.083(6) 0.027(6) -0.022(5)
C025 0.201(6) 0.255(7) 0.162(5) 0.071(5) 0.020(5) -0.011(6)
C026 0.296(9) 0.277(9) 0.267(8) 0.031(7) 0.045(7) 0.026(7)
C027 0.258(9) 0.271(10) 0.272(9) 0.033(8) 0.055(8) 0.008(8)
C029 0.237(8) 0.226(8) 0.246(8) 0.028(7) 0.052(6) 0.027(7)
C4 0.307(10) 0.322(11) 0.323(11) 0.060(8) 0.033(9) 0.003(8)
C18 0.247(7) 0.237(6) 0.169(6) 0.104(5) 0.021(5) 0.001(5)
C0AA 0.274(8) 0.241(8) 0.247(7) 0.016(6) 0.038(7) -0.012(7)
C7 0.273(8) 0.247(8) 0.245(6) 0.068(7) 0.007(6) 0.023(7)
C1 0.245(7) 0.242(9) 0.318(8) 0.029(8) 0.001(7) 0.009(6)
C3 0.359(15) 0.373(17) 0.334(16) 0.103(13) 0.079(13) 0.044(13)
C1AA 0.365(16) 0.405(18) 0.330(16) 0.007(13) 0.077(12) 0.067(13)
C9 0.339(11) 0.332(11) 0.292(8) 0.059(8) 0.051(8) 0.001(9)
C2 0.306(13) 0.324(14) 0.294(13) 0.083(12) 0.089(10) 0.005(11)
C3AA 0.343(11) 0.313(9) 0.346(11) 0.012(8) 0.027(8) 0.024(9)
F1 0.188(5) 0.172(5) 0.109(3) 0.076(3) 0.077(3) 0.089(4)
O2 0.199(7) 0.146(5) 0.119(4) 0.067(4) 0.084(5) 0.072(5)
F3 0.191(7) 0.141(6) 0.106(4) 0.042(4) 0.076(5) 0.061(5)
O4 0.159(7) 0.161(8) 0.106(5) 0.068(5) 0.086(5) 0.076(6)
C5AA 0.241(12) 0.171(10) 0.144(9) 0.073(8) 0.078(9) 0.084(9)
C6AA 0.339(11) 0.309(10) 0.342(11) 0.040(8) 0.051(8) 0.047(8)
C19 0.465(19) 0.46(2) 0.356(15) 0.025(15) 0.145(14) -0.018(16)
C2AA 0.303(10) 0.327(10) 0.314(8) 0.049(8) -0.006(7) 0.022(8)
C7AA 0.371(12) 0.366(12) 0.344(9) 0.041(9) 0.039(9) 0.021(9)
C11 0.48(2) 0.438(17) 0.420(19) 0.138(15) 0.035(16) 0.059(15)
C10 0.312(9) 0.277(8) 0.226(8) 0.031(6) 0.006(7) -0.017(7)
C8AA 0.492(19) 0.489(19) 0.492(19) 0.071(10) 0.038(10) 0.034(10)
C8 0.393(18) 0.45(2) 0.422(18) 0.029(16) 0.045(16) -0.053(16)
C20 0.390(12) 0.374(12) 0.396(12) 0.038(9) 0.068(9) 0.044(9)
C33 0.46(2) 0.52(2) 0.430(18) 0.040(16) 0.118(16) 0.083(17)
C14 0.49(2) 0.44(2) 0.341(15) 0.100(15) 0.082(16) -0.013(16)
C4AA 0.277(17) 0.228(16) 0.218(17) 0.037(14) 0.049(15) 0.159(14)

loop_
_atom_type_symbol
_atom_type_description
_atom_type_scat_dispersion_real
_atom_type_scat_dispersion_imag
_atom_type_scat_source
C C 0.0181 0.0091 'International Tables Vol C Tables 4.2.6.8 and 6.1.1.4'
H H 0.0000 0.0000 'International Tables Vol C Tables 4.2.6.8 and 6.1.1.4'
F F 0.0727 0.0534 'International Tables Vol C Tables 4.2.6.8 and 6.1.1.4'
N N 0.0311 0.0180 'International Tables Vol C Tables 4.2.6.8 and 6.1.1.4'
O O 0.0492 0.0322 'International Tables Vol C Tables 4.2.6.8 and 6.1.1.4'
S S 0.3331 0.5567 'International Tables Vol C Tables 4.2.6.8 and 6.1.1.4'

loop_
_geom_angle_atom_site_label_1
_geom_angle_atom_site_label_2
_geom_angle_atom_site_label_3
_geom_angle
C00A S01 C00R 90.1(2)
C00Z S02 C01W 90.4(3)
C00F S03 C01J 91.4(2)
C00V S04 C00P 90.2(3)
C00F C00A S01 138.4(4)
C00F C00A C00Q 107.4(5)
C00Q C00A S01 114.1(3)
C00G C00B C01J 121.6(5)
C00T C00B C00G 115.1(4)
C00T C00B C01J 123.3(4)
C00L C00D C00P 134.2(5)
C00H C00E C015 108.0(4)
C00U C00E C00H 120.0(5)
C00U C00E C015 132.0(4)
C00A C00F S03 138.5(5)
C00K C00F S03 112.4(4)
C00K C00F C00A 109.1(4)
C014 C00G C00B 121.7(6)
O4 C00G C00B 121.9(5)
O4 C00G C014 116.4(5)
C00E C00H C00J 109.2(4)
C017 C00H C00E 122.1(5)
C017 C00H C00J 128.8(4)
O005 C00J C00H 125.0(5)
O005 C00J C01B 126.3(5)
C00H C00J C01B 108.7(4)
C00F C00K C019 112.0(4)
C012 C00K C00F 111.7(4)
C012 C00K C019 136.3(5)
C00D C00L C00N 126.2(4)
C00D C00L C016 126.1(4)
C00N C00L C016 107.7(5)
N00I C00M C010 176.0(10)
O007 C00N C00L 128.4(5)
O007 C00N C00W 125.0(5)
C00L C00N C00W 106.6(4)
C00W C00O C016 109.2(4)
C01N C00O C00W 119.6(5)
C01N C00O C016 131.1(5)
C00D C00P S04 128.3(4)
C01L C00P S04 110.7(4)
C01L C00P C00D 120.8(4)
C00A C00Q C019 112.2(4)
C01G C00Q C00A 109.5(5)
C01G C00Q C019 138.2(4)
C01A C00R S01 127.1(4)
C01G C00R S01 111.6(3)
C01G C00R C01A 121.3(4)
C013 C00T C00B 122.3(5)
F1 C00T C00B 123.4(5)
F1 C00T C013 114.2(5)
C00E C00U C01F 117.6(4)
C00X C00V S04 114.5(4)
C00X C00V C00Z 106.1(6)
C00Z C00V S04 139.4(5)
C00O C00W C00N 109.2(5)
C01E C00W C00N 128.1(5)
C01E C00W C00O 122.7(5)
C00V C00X C00Y 112.4(5)
C01L C00X C00V 111.1(5)
C01L C00X C00Y 136.5(5)
C00X C00Y C01U 113.5(6)
C00X C00Y C01X 116.8(5)
C01M C00Y C00X 98.3(5)
C01M C00Y C01U 114.1(6)
C01M C00Y C01X 114.9(6)
C01X C00Y C01U 100.1(6)
C00V C00Z S02 137.1(6)
C01M C00Z S02 112.7(4)
C01M C00Z C00V 110.2(5)
C00M C010 C01Z 111.4(4)
C015 C010 C00M 126.5(5)
C015 C010 C01Z 122.1(5)
C024 C011 C019 122.9(6)
C01J C012 C00K 112.9(5)
C00T C013 C01H 122.4(6)
C00T C013 F3 109.4(5)
C01H C013 F3 128.0(5)
C00G C014 O2 114.4(6)
C01H C014 C00G 121.0(5)
C01H C014 O2 124.6(5)
C00E C015 C01B 108.1(4)
C010 C015 C00E 124.7(4)
C010 C015 C01B 127.1(5)
C00O C016 C00L 107.2(4)
C01R C016 C00L 127.6(5)
C01R C016 C00O 125.2(5)
C01O C017 C00H 115.6(5)
C00Q C019 C00K 99.3(4)
C00Q C019 C011 113.1(5)
C00Q C019 C01C 111.8(5)
C011 C019 C00K 111.2(5)
C01C C019 C00K 111.8(4)
C01C C019 C011 109.4(5)
C01B C01A C00R 135.0(4)
C00J C01B C015 106.0(4)
C01A C01B C00J 127.5(4)
C01A C01B C015 126.1(4)
C019 C01C C025 116.2(6)
F008 C01D C01E 120.0(6)
F008 C01D C01Y 118.5(6)
C01E C01D C01Y 121.5(6)
C01D C01E C00W 117.3(6)
F006 C01F C00U 119.2(5)
F006 C01F C01O 119.8(6)
C01O C01F C00U 120.9(5)
C00R C01G C00Q 114.6(4)
C013 C01H C014 117.5(5)
C013 C01H C01W 121.4(6)
C014 C01H C01W 121.1(5)
N00S C01I C01R 176.1(5)
C00B C01J S03 121.2(4)
C012 C01J S03 111.5(4)
C012 C01J C00B 127.3(5)
C00X C01L C00P 113.6(5)
C00Z C01M C00Y 112.9(5)
C00Z C01M C01T 112.5(5)
C01T C01M C00Y 134.6(7)
C01Y C01N C00O 116.2(6)
F00C C01O C017 119.0(5)
C01F C01O F00C 117.2(6)
C01F C01O C017 123.7(6)
N01K C01Q C01R 177.3(6)
C016 C01R C01I 124.8(5)
C016 C01R C01Q 123.9(5)
C01Q C01R C01I 111.3(4)
C01U C01S C027 107.5(9)
C01U C01S C7 120.8(9)
C7 C01S C027 110.1(10)
C01W C01T C01M 111.7(6)
C01S C01U C00Y 117.1(8)
C01H C01W S02 120.4(5)
C01T C01W S02 112.7(4)
C01T C01W C01H 126.8(6)
C18 C01X C00Y 116.7(6)
F009 C01Y C01D 118.9(6)
F009 C01Y C01N 118.4(6)
C01N C01Y C01D 122.7(6)
N01V C01Z C010 173.8(7)
C18 C023 C026 101.9(11)
C011 C024 C029 113.6(8)
C011 C024 C1 121.0(9)
C1 C024 C029 116.6(9)
C01C C025 C10 110.7(9)
C8AA C025 C01C 109.2(15)
C8AA C025 C10 127.6(16)
C023 C026 C6AA 86.7(12)
C14 C027 C01S 119.2(15)
C2 C029 C024 91.2(9)
C3 C4 C18 116.0(16)
C01X C18 C4 108.8(10)
C023 C18 C01X 125.3(11)
C023 C18 C4 107.7(12)
C7 C0AA C9 104.0(12)
C0AA C7 C01S 112.4(10)
C024 C1 C2AA 112.2(12)
C19 C9 C0AA 121.3(16)
C10 C3AA C20 107.8(17)
C014 O2 C5AA 120.1(6)
C00G O4 C4AA 120.9(10)
C026 C6AA C1AA 94.7(14)
C7AA C2AA C1 131.4(17)
C2AA C7AA C11 104.7(9)
C3AA C10 C025 116.3(13)
C8 C8AA C025 87.1(15)
C33 C20 C3AA 161(2)

loop_
_geom_bond_atom_site_label_1
_geom_bond_atom_site_label_2
_geom_bond_distance
S01 C00A 1.691(5)
S01 C00R 1.767(4)
S02 C00Z 1.712(5)
S02 C01W 1.730(7)
S03 C00F 1.696(5)
S03 C01J 1.727(6)
S04 C00P 1.761(5)
S04 C00V 1.661(7)
O005 C00J 1.239(5)
F006 C01F 1.334(7)
O007 C00N 1.217(5)
F008 C01D 1.343(7)
F009 C01Y 1.351(8)
C00A C00F 1.431(6)
C00A C00Q 1.432(6)
C00B C00G 1.409(7)
C00B C00T 1.402(7)
C00B C01J 1.451(6)
F00C C01O 1.367(7)
C00D C00L 1.350(8)
C00D C00P 1.435(7)
C00E C00H 1.413(6)
C00E C00U 1.369(7)
C00E C015 1.474(7)
C00F C00K 1.397(8)
C00G C014 1.390(7)
C00G O4 1.214(9)
C00H C00J 1.458(7)
C00H C017 1.386(7)
N00I C00M 1.185(8)
C00J C01B 1.460(7)
C00K C012 1.396(7)
C00K C019 1.534(6)
C00L C00N 1.471(7)
C00L C016 1.480(7)
C00M C010 1.375(9)
C00N C00W 1.486(8)
C00O C00W 1.409(6)
C00O C016 1.467(8)
C00O C01N 1.401(8)
C00P C01L 1.396(8)
C00Q C019 1.506(7)
C00Q C01G 1.400(6)
C00R C01A 1.421(7)
C00R C01G 1.364(7)
N00S C01I 1.144(8)
C00T C013 1.352(7)
C00T F1 1.270(7)
C00U C01F 1.395(8)
C00V C00X 1.417(7)
C00V C00Z 1.452(7)
C00W C01E 1.365(8)
C00X C00Y 1.548(9)
C00X C01L 1.356(7)
C00Y C01M 1.520(7)
C00Y C01U 1.536(10)
C00Y C01X 1.526(11)
C00Z C01M 1.372(9)
C010 C015 1.363(6)
C010 C01Z 1.441(7)
C011 C019 1.538(9)
C011 C024 1.515(8)
C012 C01J 1.380(6)
C013 C01H 1.371(8)
C013 F3 1.494(9)
C014 C01H 1.375(8)
C014 O2 1.449(8)
C015 C01B 1.479(6)
C016 C01R 1.360(7)
C017 C01O 1.369(8)
C019 C01C 1.507(9)
C01A C01B 1.352(7)
C01C C025 1.559(8)
C01D C01E 1.357(9)
C01D C01Y 1.384(9)
C01F C01O 1.357(8)
C01H C01W 1.511(7)
C01I C01R 1.423(10)
N01K C01Q 1.133(7)
C01M C01T 1.411(7)
C01N C01Y 1.380(9)
C01Q C01R 1.431(7)
C01S C01U 1.505(8)
C01S C027 1.544(9)
C01S C7 1.529(8)
C01T C01W 1.369(9)
N01V C01Z 1.141(7)
C01X C18 1.510(8)
C023 C026 1.518(9)
C023 C18 1.504(9)
C024 C029 1.570(9)
C024 C1 1.519(9)
C025 C10 1.575(9)
C025 C8AA 1.552(10)
C026 C6AA 1.550(9)
C027 C14 1.539(9)
C029 C2 1.551(9)
C4 C18 1.549(9)
C4 C3 1.540(9)
C0AA C7 1.514(9)
C0AA C9 1.560(9)
C1 C2AA 1.548(9)
C1AA C6AA 1.556(10)
C9 C19 1.551(9)
C3AA C10 1.519(9)
C3AA C20 1.525(10)
O2 C5AA 1.513(9)
O4 C4AA 1.556(10)
C2AA C7AA 1.535(9)
C7AA C11 1.543(10)
C8AA C8 1.536(10)
C20 C33 1.525(10)

loop_
_smtbx_masks_void_nr
_smtbx_masks_void_average_x
_smtbx_masks_void_average_y
_smtbx_masks_void_average_z
_smtbx_masks_void_volume
_smtbx_masks_void_count_electrons
1 -0.500 0.000 0.384 885.7 196.8
